data_4026589
loop_
_publ_author_name
'Micha\/l Michalak'
'Karol Michalak'
'Zofia Urbanczyk-Lipkowska'
'Jerzy Wicha'

_publ_section_title
;
 Synthetic Studies on Dicyclopenta[a,d]cyclooctane Terpenoids:
 Construction of the Core Structure of Fusicoccins and Ophiobolins on the
 Route Involving a Wagner-Meerwein Rearrangement
;
_journal_name_full 'Journal of Organic Chemistry'
_journal_page_first 7497
_journal_page_last 7509
_journal_paper_doi 10.1021/jo201357p
_journal_volume 76
_journal_year 2011
_chemical_formula_sum 'C27 H36 N2 O7'
_chemical_formula_weight 500.58
_chemical_name_systematic
; 
 ? 
;
_space_group_IT_number 14
_symmetry_cell_setting monoclinic
_symmetry_space_group_name_Hall '-P 2ybc'
_symmetry_space_group_name_H-M 'P 1 21/c 1'
_atom_sites_solution_hydrogens geom
_atom_sites_solution_primary direct
_atom_sites_solution_secondary difmap
_audit_creation_method SHELXL-97
_cell_angle_alpha 90.00
_cell_angle_beta 90.219(10)
_cell_angle_gamma 90.00
_cell_formula_units_Z 4
_cell_length_a 27.836(4)
_cell_length_b 8.7210(6)
_cell_length_c 10.6844(11)
_cell_measurement_temperature 100(2)
_cell_volume 2593.7(5)
_computing_cell_refinement
;
CrysAlis RED, Oxford Diffraction Ltd.,
Version 1.171.28cycle4 beta (release 11-11-2005 CrysAlis171 .NET)
(compiled Nov 11 2005,15:50:43)
;
_computing_data_collection
;
CrysAlis CCD, Oxford Diffraction Ltd.,
Version 1.171.28cycle4 beta (release 11-11-2005 CrysAlis171 .NET)
(compiled Nov 11 2005,15:50:43)
;
_computing_data_reduction
;
CrysAlis RED, Oxford Diffraction Ltd.,
Version 1.171.28cycle4 beta (release 11-11-2005 CrysAlis171 .NET)
(compiled Nov 11 2005,15:50:43)
;
_computing_molecular_graphics SHELXTL-97
_computing_publication_material Diamond
_computing_structure_refinement 'SHELXL-97 (Sheldrick, 1997)'
_computing_structure_solution 'SHELXS-97 (Sheldrick, 1990)'
_diffrn_ambient_temperature 100(2)
_diffrn_detector_area_resol_mean 8.6479
_diffrn_measured_fraction_theta_full 0.999
_diffrn_measured_fraction_theta_max 0.999
_diffrn_measurement_device_type KM4CCD
_diffrn_measurement_method 'omega scan'
_diffrn_radiation_monochromator graphite
_diffrn_radiation_source 'fine-focus sealed tube'
_diffrn_radiation_type MoK\a
_diffrn_radiation_wavelength 0.71073
_diffrn_reflns_av_R_equivalents 0.0488
_diffrn_reflns_av_sigmaI/netI 0.0534
_diffrn_reflns_limit_h_max 33
_diffrn_reflns_limit_h_min -33
_diffrn_reflns_limit_k_max 10
_diffrn_reflns_limit_k_min -10
_diffrn_reflns_limit_l_max 12
_diffrn_reflns_limit_l_min -12
_diffrn_reflns_number 39308
_diffrn_reflns_theta_full 25.50
_diffrn_reflns_theta_max 25.50
_diffrn_reflns_theta_min 2.76
_diffrn_standards_decay_% 2
_diffrn_standards_number '1 frame'
_exptl_absorpt_coefficient_mu 0.092
_exptl_absorpt_correction_T_max 0.99
_exptl_absorpt_correction_T_min 0.93
_exptl_absorpt_correction_type multi-scan
_exptl_absorpt_process_details
;
CrysAlis RED, Oxford Diffraction Ltd.,
Version 1.171.28cycle4 beta (release 11-11-2005 CrysAlis171 .NET)
(compiled Nov 11 2005,15:50:43)
empirical absorption correction using spherical harmonics,
 implemented in SCALE3 ABSPACK scaling algorithm.
;
_exptl_crystal_colour colourless
_exptl_crystal_density_diffrn 1.282
_exptl_crystal_description planar
_exptl_crystal_F_000 1072
_exptl_crystal_size_max 0.59
_exptl_crystal_size_mid 0.28
_exptl_crystal_size_min 0.02
_refine_diff_density_max 0.208
_refine_diff_density_min -0.187
_refine_diff_density_rms 0.039
_refine_ls_extinction_coef 0.0022(5)
_refine_ls_extinction_expression Fc^*^=kFc[1+0.001xFc^2^\l^3^/sin(2\q)]^-1/4^
_refine_ls_extinction_method SHELXL
_refine_ls_goodness_of_fit_ref 0.881
_refine_ls_hydrogen_treatment constr
_refine_ls_matrix_type full
_refine_ls_number_parameters 331
_refine_ls_number_reflns 4832
_refine_ls_number_restraints 0
_refine_ls_restrained_S_all 0.881
_refine_ls_R_factor_all 0.0544
_refine_ls_R_factor_gt 0.0336
_refine_ls_shift/su_max 0.001
_refine_ls_shift/su_mean 0.000
_refine_ls_structure_factor_coef Fsqd
_refine_ls_weighting_details 'calc w=1/[\s^2^(Fo^2^)+(0.0390P)^2^+0.0000P] where P=(Fo^2^+2Fc^2^)/3'
_refine_ls_weighting_scheme calc
_refine_ls_wR_factor_gt 0.0652
_refine_ls_wR_factor_ref 0.0693
_reflns_number_gt 3470
_reflns_number_total 4832
_reflns_threshold_expression >2sigma(I)
_cod_data_source_file jo201357p_si_003.cif
_cod_data_source_block mm1
_cod_database_code 4026589

loop_
_symmetry_equiv_pos_as_xyz
'x, y, z'
'-x, y+1/2, -z+1/2'
'-x, -y, -z'
'x, -y-1/2, z-1/2'

loop_
_atom_site_label
_atom_site_type_symbol
_atom_site_fract_x
_atom_site_fract_y
_atom_site_fract_z
_atom_site_U_iso_or_equiv
_atom_site_adp_type
_atom_site_occupancy
_atom_site_symmetry_multiplicity
_atom_site_calc_flag
_atom_site_refinement_flags
C1 C 0.71210(7) 0.7071(2) 0.5477(2) 0.0302(5) Uani 1 1 d .
H1 H 0.7001 0.6713 0.6308 0.036 Uiso 1 1 calc R
C2 C 0.76202(7) 0.7663(3) 0.5672(2) 0.0401(6) Uani 1 1 d .
H2A H 0.7640 0.8322 0.6425 0.048 Uiso 1 1 calc R
H2B H 0.7732 0.8250 0.4936 0.048 Uiso 1 1 calc R
C3 C 0.79107(7) 0.6190(2) 0.5845(2) 0.0347(6) Uani 1 1 d .
H3A H 0.7852 0.5730 0.6677 0.042 Uiso 1 1 calc R
H3B H 0.8259 0.6388 0.5752 0.042 Uiso 1 1 calc R
C3A C 0.77233(7) 0.5145(2) 0.47925(19) 0.0236(5) Uani 1 1 d .
H3AA H 0.7889 0.5489 0.4012 0.028 Uiso 1 1 calc R
C4 C 0.78559(6) 0.3433(2) 0.49621(19) 0.0217(5) Uani 1 1 d .
H4 H 0.7644 0.3005 0.5631 0.026 Uiso 1 1 calc R
C5 C 0.77846(6) 0.2445(2) 0.3779(2) 0.0251(5) Uani 1 1 d .
H5A H 0.7889 0.3051 0.3045 0.030 Uiso 1 1 calc R
H5B H 0.7999 0.1543 0.3841 0.030 Uiso 1 1 calc R
C6 C 0.72741(6) 0.1872(2) 0.3528(2) 0.0243(5) Uani 1 1 d .
H6A H 0.7289 0.0988 0.2948 0.029 Uiso 1 1 calc R
H6B H 0.7134 0.1506 0.4325 0.029 Uiso 1 1 calc R
C7 C 0.69462(7) 0.3082(2) 0.2973(2) 0.0222(5) Uani 1 1 d .
C8 C 0.65408(6) 0.3698(2) 0.37651(19) 0.0229(5) Uani 1 1 d .
C9 C 0.67825(7) 0.4455(2) 0.49271(19) 0.0230(5) Uani 1 1 d .
H9A H 0.6530 0.4969 0.5425 0.028 Uiso 1 1 calc R
H9B H 0.6923 0.3634 0.5455 0.028 Uiso 1 1 calc R
C9A C 0.71781(7) 0.5631(2) 0.4637(2) 0.0236(5) Uani 1 1 d .
H9AA H 0.7132 0.5968 0.3750 0.028 Uiso 1 1 calc R
C10 C 0.67538(8) 0.8213(2) 0.4966(2) 0.0350(6) Uani 1 1 d .
H10A H 0.6438 0.7721 0.4916 0.052 Uiso 1 1 calc R
H10B H 0.6852 0.8548 0.4129 0.052 Uiso 1 1 calc R
H10C H 0.6736 0.9103 0.5524 0.052 Uiso 1 1 calc R
C11 C 0.83735(6) 0.3251(2) 0.53963(19) 0.0234(5) Uani 1 1 d .
H11A H 0.8425 0.3799 0.6197 0.028 Uiso 1 1 calc R
H11B H 0.8450 0.2153 0.5523 0.028 Uiso 1 1 calc R
C12 C 0.91467(7) 0.3677(2) 0.45211(19) 0.0188(5) Uani 1 1 d .
C13 C 0.94067(7) 0.4374(2) 0.34486(19) 0.0180(5) Uani 1 1 d .
C14 C 0.91642(6) 0.5028(3) 0.2432(2) 0.0201(4) Uani 1 1 d .
H14 H 0.8823 0.5038 0.2405 0.024 Uiso 1 1 calc R
C15 C 0.94252(7) 0.5654(2) 0.14743(19) 0.0182(5) Uani 1 1 d .
C16 C 0.99246(7) 0.5692(2) 0.14807(19) 0.0177(5) Uani 1 1 d .
H16 H 1.0100 0.6161 0.0823 0.021 Uiso 1 1 calc R
C17 C 1.01520(6) 0.5017(2) 0.2486(2) 0.0171(4) Uani 1 1 d .
C18 C 0.99070(7) 0.4361(2) 0.34690(19) 0.0181(5) Uani 1 1 d .
H18 H 1.0076 0.3909 0.4149 0.022 Uiso 1 1 calc R
C19 C 0.62142(7) 0.2361(2) 0.42109(19) 0.0257(5) Uani 1 1 d .
H19A H 0.6388 0.1781 0.4867 0.031 Uiso 1 1 calc R
H19B H 0.5924 0.2805 0.4601 0.031 Uiso 1 1 calc R
C20 C 0.60558(7) 0.1241(2) 0.3196(2) 0.0313(5) Uani 1 1 d .
H20A H 0.5914 0.1824 0.2490 0.038 Uiso 1 1 calc R
H20B H 0.6341 0.0688 0.2878 0.038 Uiso 1 1 calc R
C21 C 0.56951(8) 0.0095(3) 0.3653(2) 0.0352(5) Uani 1 1 d .
H21 H 0.5648 0.0048 0.4533 0.042 Uiso 1 1 calc R
C22 C 0.54338(8) -0.0867(2) 0.2958(2) 0.0357(6) Uani 1 1 d .
C23 C 0.54698(9) -0.0975(3) 0.1567(3) 0.0605(8) Uani 1 1 d .
H23A H 0.5627 -0.1939 0.1340 0.091 Uiso 1 1 calc R
H23B H 0.5659 -0.0110 0.1251 0.091 Uiso 1 1 calc R
H23C H 0.5147 -0.0945 0.1199 0.091 Uiso 1 1 calc R
C24 C 0.50797(8) -0.1952(3) 0.3537(3) 0.0521(7) Uani 1 1 d .
H24A H 0.5177 -0.3010 0.3362 0.078 Uiso 1 1 calc R
H24B H 0.4760 -0.1765 0.3183 0.078 Uiso 1 1 calc R
H24C H 0.5072 -0.1788 0.4444 0.078 Uiso 1 1 calc R
C25 C 0.62416(7) 0.4871(2) 0.3039(2) 0.0302(5) Uani 1 1 d .
H25A H 0.5981 0.5249 0.3571 0.045 Uiso 1 1 calc R
H25B H 0.6105 0.4384 0.2291 0.045 Uiso 1 1 calc R
H25C H 0.6447 0.5730 0.2789 0.045 Uiso 1 1 calc R
N1 N 0.91690(6) 0.63109(19) 0.03910(16) 0.0222(4) Uani 1 1 d .
N2 N 1.06806(5) 0.4993(2) 0.25194(18) 0.0197(3) Uani 1 1 d .
O1 O 0.70255(5) 0.35863(15) 0.19295(14) 0.0295(4) Uani 1 1 d .
O2 O 0.86768(5) 0.38981(15) 0.44228(12) 0.0219(3) Uani 1 1 d .
O3 O 0.93455(5) 0.29893(14) 0.53641(13) 0.0222(3) Uani 1 1 d .
O4 O 0.87332(5) 0.61007(16) 0.03136(13) 0.0295(4) Uani 1 1 d .
O5 O 0.94067(5) 0.70142(15) -0.03940(13) 0.0248(3) Uani 1 1 d .
O6 O 1.08965(5) 0.58677(16) 0.18283(13) 0.0235(3) Uani 1 1 d .
O7 O 1.08770(4) 0.40816(16) 0.32429(13) 0.0239(3) Uani 1 1 d .

loop_
_atom_site_aniso_label
_atom_site_aniso_U_11
_atom_site_aniso_U_22
_atom_site_aniso_U_33
_atom_site_aniso_U_23
_atom_site_aniso_U_13
_atom_site_aniso_U_12
C1 0.0260(12) 0.0242(12) 0.0405(14) -0.0046(10) -0.0039(11) 0.0012(9)
C2 0.0338(13) 0.0276(14) 0.0590(17) -0.0096(12) -0.0025(12) -0.0015(11)
C3 0.0222(12) 0.0261(12) 0.0558(15) -0.0070(11) -0.0092(11) -0.0008(10)
C3A 0.0176(11) 0.0226(11) 0.0306(12) 0.0031(10) 0.0039(9) -0.0027(9)
C4 0.0143(10) 0.0230(11) 0.0279(11) -0.0004(9) 0.0022(9) -0.0008(9)
C5 0.0183(10) 0.0277(11) 0.0293(12) 0.0013(10) -0.0001(9) 0.0025(10)
C6 0.0222(11) 0.0206(11) 0.0302(12) -0.0030(10) 0.0016(9) 0.0002(9)
C7 0.0190(11) 0.0191(10) 0.0285(12) -0.0046(10) -0.0037(9) -0.0061(9)
C8 0.0172(11) 0.0238(11) 0.0278(12) 0.0018(10) -0.0015(9) -0.0008(9)
C9 0.0202(11) 0.0197(10) 0.0290(13) -0.0013(9) 0.0037(9) 0.0041(9)
C9A 0.0205(12) 0.0192(11) 0.0310(12) 0.0000(10) 0.0000(10) 0.0018(9)
C10 0.0295(13) 0.0243(12) 0.0511(16) -0.0049(11) -0.0012(11) 0.0039(10)
C11 0.0187(11) 0.0249(11) 0.0266(12) 0.0038(10) 0.0040(9) -0.0033(9)
C12 0.0165(11) 0.0154(11) 0.0245(12) -0.0060(10) -0.0006(10) -0.0004(9)
C13 0.0159(11) 0.0152(10) 0.0228(12) -0.0046(9) 0.0010(9) -0.0002(9)
C14 0.0147(9) 0.0152(9) 0.0304(11) -0.0049(8) -0.0046(11) -0.0007(10)
C15 0.0186(12) 0.0132(10) 0.0228(12) -0.0010(10) -0.0021(9) 0.0018(9)
C16 0.0182(11) 0.0114(11) 0.0237(12) -0.0046(9) 0.0008(9) -0.0007(9)
C17 0.0122(9) 0.0139(9) 0.0251(10) -0.0010(8) -0.0019(11) 0.0008(11)
C18 0.0181(11) 0.0140(11) 0.0220(12) -0.0037(10) -0.0030(9) 0.0016(9)
C19 0.0169(11) 0.0287(12) 0.0314(13) 0.0032(10) 0.0002(9) -0.0007(10)
C20 0.0236(12) 0.0298(12) 0.0405(13) 0.0009(11) -0.0053(10) -0.0034(10)
C21 0.0277(12) 0.0341(13) 0.0438(14) 0.0030(12) -0.0052(11) -0.0036(11)
C22 0.0213(12) 0.0300(13) 0.0559(17) -0.0007(12) -0.0065(11) -0.0020(11)
C23 0.0565(18) 0.0588(18) 0.066(2) -0.0232(15) 0.0071(15) -0.0192(15)
C24 0.0377(15) 0.0423(15) 0.076(2) 0.0068(14) -0.0068(14) -0.0159(12)
C25 0.0229(12) 0.0298(12) 0.0378(13) 0.0000(11) -0.0010(10) 0.0023(10)
N1 0.0213(10) 0.0202(10) 0.0250(10) -0.0025(9) -0.0031(9) 0.0025(8)
N2 0.0181(8) 0.0167(7) 0.0244(8) -0.0031(7) -0.0018(10) -0.0011(10)
O1 0.0324(9) 0.0282(8) 0.0280(9) -0.0007(7) 0.0013(7) -0.0010(7)
O2 0.0127(7) 0.0257(8) 0.0274(8) 0.0040(7) 0.0013(6) 0.0010(6)
O3 0.0194(7) 0.0215(8) 0.0256(8) 0.0001(7) -0.0008(7) 0.0003(6)
O4 0.0141(8) 0.0391(9) 0.0353(9) 0.0006(8) -0.0050(7) 0.0033(7)
O5 0.0284(8) 0.0224(8) 0.0236(8) 0.0025(7) -0.0002(7) -0.0007(6)
O6 0.0197(8) 0.0218(8) 0.0292(8) 0.0059(7) 0.0028(7) -0.0034(6)
O7 0.0181(8) 0.0228(8) 0.0309(9) 0.0047(7) -0.0040(7) 0.0021(6)

loop_
_atom_type_symbol
_atom_type_description
_atom_type_scat_dispersion_real
_atom_type_scat_dispersion_imag
_atom_type_scat_source
C C 0.0033 0.0016 'International Tables Vol C Tables 4.2.6.8 and 6.1.1.4'
H H 0.0000 0.0000 'International Tables Vol C Tables 4.2.6.8 and 6.1.1.4'
N N 0.0061 0.0033 'International Tables Vol C Tables 4.2.6.8 and 6.1.1.4'
O O 0.0106 0.0060 'International Tables Vol C Tables 4.2.6.8 and 6.1.1.4'

loop_
_geom_angle_atom_site_label_1
_geom_angle_atom_site_label_2
_geom_angle_atom_site_label_3
_geom_angle
C2 C1 C10 116.44(18)
C2 C1 C9A 105.22(16)
C10 C1 C9A 113.00(17)
C2 C1 H1 107.2
C10 C1 H1 107.2
C9A C1 H1 107.2
C1 C2 C3 102.58(18)
C1 C2 H2A 111.3
C3 C2 H2A 111.3
C1 C2 H2B 111.3
C3 C2 H2B 111.3
H2A C2 H2B 109.2
C2 C3 C3A 103.44(17)
C2 C3 H3A 111.1
C3A C3 H3A 111.1
C2 C3 H3B 111.1
C3A C3 H3B 111.1
H3A C3 H3B 109.0
C3 C3A C4 113.96(16)
C3 C3A C9A 103.90(15)
C4 C3A C9A 119.89(15)
C3 C3A H3AA 106.0
C4 C3A H3AA 106.0
C9A C3A H3AA 106.0
C11 C4 C5 108.08(16)
C11 C4 C3A 111.23(16)
C5 C4 C3A 114.40(17)
C11 C4 H4 107.6
C5 C4 H4 107.6
C3A C4 H4 107.6
C6 C5 C4 116.26(16)
C6 C5 H5A 108.2
C4 C5 H5A 108.2
C6 C5 H5B 108.2
C4 C5 H5B 108.2
H5A C5 H5B 107.4
C7 C6 C5 113.52(16)
C7 C6 H6A 108.9
C5 C6 H6A 108.9
C7 C6 H6B 108.9
C5 C6 H6B 108.9
H6A C6 H6B 107.7
O1 C7 C8 121.45(18)
O1 C7 C6 119.90(18)
C8 C7 C6 118.56(19)
C7 C8 C25 111.10(17)
C7 C8 C19 110.13(16)
C25 C8 C19 109.81(16)
C7 C8 C9 106.01(15)
C25 C8 C9 110.74(16)
C19 C8 C9 108.98(16)
C9A C9 C8 115.46(16)
C9A C9 H9A 108.4
C8 C9 H9A 108.4
C9A C9 H9B 108.4
C8 C9 H9B 108.4
H9A C9 H9B 107.5
C9 C9A C1 110.39(16)
C9 C9A C3A 119.13(15)
C1 C9A C3A 104.85(15)
C9 C9A H9AA 107.3
C1 C9A H9AA 107.3
C3A C9A H9AA 107.3
C1 C10 H10A 109.5
C1 C10 H10B 109.5
H10A C10 H10B 109.5
C1 C10 H10C 109.5
H10A C10 H10C 109.5
H10B C10 H10C 109.5
O2 C11 C4 107.02(15)
O2 C11 H11A 110.3
C4 C11 H11A 110.3
O2 C11 H11B 110.3
C4 C11 H11B 110.3
H11A C11 H11B 108.6
O3 C12 O2 125.27(18)
O3 C12 C13 123.50(18)
O2 C12 C13 111.23(17)
C18 C13 C14 119.68(19)
C18 C13 C12 118.29(18)
C14 C13 C12 122.03(17)
C15 C14 C13 119.13(16)
C15 C14 H14 120.4
C13 C14 H14 120.4
C14 C15 C16 122.59(19)
C14 C15 N1 119.02(17)
C16 C15 N1 118.40(18)
C17 C16 C15 116.76(19)
C17 C16 H16 121.6
C15 C16 H16 121.6
C16 C17 C18 122.98(15)
C16 C17 N2 118.76(19)
C18 C17 N2 118.26(19)
C17 C18 C13 118.84(19)
C17 C18 H18 120.6
C13 C18 H18 120.6
C20 C19 C8 115.53(17)
C20 C19 H19A 108.4
C8 C19 H19A 108.4
C20 C19 H19B 108.4
C8 C19 H19B 108.4
H19A C19 H19B 107.5
C21 C20 C19 112.82(18)
C21 C20 H20A 109.0
C19 C20 H20A 109.0
C21 C20 H20B 109.0
C19 C20 H20B 109.0
H20A C20 H20B 107.8
C22 C21 C20 127.0(2)
C22 C21 H21 116.5
C20 C21 H21 116.5
C21 C22 C23 123.8(2)
C21 C22 C24 121.6(2)
C23 C22 C24 114.7(2)
C22 C23 H23A 109.5
C22 C23 H23B 109.5
H23A C23 H23B 109.5
C22 C23 H23C 109.5
H23A C23 H23C 109.5
H23B C23 H23C 109.5
C22 C24 H24A 109.5
C22 C24 H24B 109.5
H24A C24 H24B 109.5
C22 C24 H24C 109.5
H24A C24 H24C 109.5
H24B C24 H24C 109.5
C8 C25 H25A 109.5
C8 C25 H25B 109.5
H25A C25 H25B 109.5
C8 C25 H25C 109.5
H25A C25 H25C 109.5
H25B C25 H25C 109.5
O4 N1 O5 124.06(16)
O4 N1 C15 118.00(16)
O5 N1 C15 117.92(16)
O6 N2 O7 124.24(14)
O6 N2 C17 118.11(18)
O7 N2 C17 117.65(18)
C12 O2 C11 117.48(15)

loop_
_geom_bond_atom_site_label_1
_geom_bond_atom_site_label_2
_geom_bond_distance
C1 C2 1.496(3)
C1 C10 1.527(3)
C1 C9A 1.552(3)
C1 H1 1.0000
C2 C3 1.528(3)
C2 H2A 0.9900
C2 H2B 0.9900
C3 C3A 1.537(3)
C3 H3A 0.9900
C3 H3B 0.9900
C3A C4 1.548(3)
C3A C9A 1.584(3)
C3A H3AA 1.0000
C4 C11 1.520(3)
C4 C5 1.543(3)
C4 H4 1.0000
C5 C6 1.529(3)
C5 H5A 0.9900
C5 H5B 0.9900
C6 C7 1.515(3)
C6 H6A 0.9900
C6 H6B 0.9900
C7 O1 1.220(2)
C7 C8 1.512(3)
C8 C25 1.529(3)
C8 C19 1.554(3)
C8 C9 1.557(3)
C9 C9A 1.538(3)
C9 H9A 0.9900
C9 H9B 0.9900
C9A H9AA 1.0000
C10 H10A 0.9800
C10 H10B 0.9800
C10 H10C 0.9800
C11 O2 1.456(2)
C11 H11A 0.9900
C11 H11B 0.9900
C12 O3 1.214(2)
C12 O2 1.326(2)
C12 C13 1.488(3)
C13 C18 1.393(2)
C13 C14 1.398(3)
C14 C15 1.371(3)
C14 H14 0.9500
C15 C16 1.390(3)
C15 N1 1.473(3)
C16 C17 1.377(3)
C16 H16 0.9500
C17 C18 1.378(3)
C17 N2 1.472(2)
C18 H18 0.9500
C19 C20 1.524(3)
C19 H19A 0.9900
C19 H19B 0.9900
C20 C21 1.500(3)
C20 H20A 0.9900
C20 H20B 0.9900
C21 C22 1.334(3)
C21 H21 0.9500
C22 C23 1.492(4)
C22 C24 1.502(3)
C23 H23A 0.9800
C23 H23B 0.9800
C23 H23C 0.9800
C24 H24A 0.9800
C24 H24B 0.9800
C24 H24C 0.9800
C25 H25A 0.9800
C25 H25B 0.9800
C25 H25C 0.9800
N1 O4 1.229(2)
N1 O5 1.2335(19)
N2 O6 1.221(2)
N2 O7 1.235(2)

loop_
_geom_torsion_atom_site_label_1
_geom_torsion_atom_site_label_2
_geom_torsion_atom_site_label_3
_geom_torsion_atom_site_label_4
_geom_torsion
C10 C1 C2 C3 -165.86(19)
C9A C1 C2 C3 -39.9(2)
C1 C2 C3 C3A 45.1(2)
C2 C3 C3A C4 -164.31(17)
C2 C3 C3A C9A -32.1(2)
C3 C3A C4 C11 -42.6(2)
C9A C3A C4 C11 -166.60(17)
C3 C3A C4 C5 -165.44(16)
C9A C3A C4 C5 70.6(2)
C11 C4 C5 C6 153.20(17)
C3A C4 C5 C6 -82.3(2)
C4 C5 C6 C7 78.1(2)
C5 C6 C7 O1 65.6(2)
C5 C6 C7 C8 -111.16(19)
O1 C7 C8 C25 4.9(3)
C6 C7 C8 C25 -178.43(16)
O1 C7 C8 C19 126.75(19)
C6 C7 C8 C19 -56.5(2)
O1 C7 C8 C9 -115.51(19)
C6 C7 C8 C9 61.2(2)
C7 C8 C9 C9A 52.3(2)
C25 C8 C9 C9A -68.3(2)
C19 C8 C9 C9A 170.77(15)
C8 C9 C9A C1 136.08(17)
C8 C9 C9A C3A -102.6(2)
C2 C1 C9A C9 149.10(19)
C10 C1 C9A C9 -82.8(2)
C2 C1 C9A C3A 19.6(2)
C10 C1 C9A C3A 147.69(17)
C3 C3A C9A C9 -116.08(19)
C4 C3A C9A C9 12.6(3)
C3 C3A C9A C1 8.0(2)
C4 C3A C9A C1 136.67(18)
C5 C4 C11 O2 64.83(19)
C3A C4 C11 O2 -61.5(2)
O3 C12 C13 C18 -6.1(3)
O2 C12 C13 C18 174.34(17)
O3 C12 C13 C14 173.65(19)
O2 C12 C13 C14 -5.9(3)
C18 C13 C14 C15 -0.4(3)
C12 C13 C14 C15 179.88(16)
C13 C14 C15 C16 -1.2(3)
C13 C14 C15 N1 178.63(16)
C14 C15 C16 C17 2.2(3)
N1 C15 C16 C17 -177.64(16)
C15 C16 C17 C18 -1.7(3)
C15 C16 C17 N2 178.48(18)
C16 C17 C18 C13 0.2(3)
N2 C17 C18 C13 -179.93(18)
C14 C13 C18 C17 0.8(3)
C12 C13 C18 C17 -179.42(17)
C7 C8 C19 C20 -48.6(2)
C25 C8 C19 C20 74.0(2)
C9 C8 C19 C20 -164.53(17)
C8 C19 C20 C21 -173.05(17)
C19 C20 C21 C22 168.6(2)
C20 C21 C22 C23 1.4(4)
C20 C21 C22 C24 -179.4(2)
C14 C15 N1 O4 -9.0(3)
C16 C15 N1 O4 170.86(17)
C14 C15 N1 O5 172.33(17)
C16 C15 N1 O5 -7.9(3)
C16 C17 N2 O6 17.0(3)
C18 C17 N2 O6 -162.89(17)
C16 C17 N2 O7 -162.70(18)
C18 C17 N2 O7 17.5(3)
O3 C12 O2 C11 -0.7(3)
C13 C12 O2 C11 178.82(15)
C4 C11 O2 C12 -170.96(16)
